data_4087474
loop_
_publ_author_name
'Wang, Xiaorong'
'Kenny, Tommy'
'Fortin, Daniel'
'Aly, Shawkat M.'
'Brisard, Gessie'
'Harvey, Pierre D.'

_publ_section_title
;
 Profound Substituent Effect on the Structural, Optical, Photophysical,
 and Electrochemical Properties of N,N&#x2032;-Anthraquinone
 Diimine-Containing Platinum--Organometallic Polymers
;
_journal_issue 8
_journal_name_full Organometallics
_journal_page_first 1567
_journal_paper_doi 10.1021/acs.organomet.5b00154
_journal_volume 34
_journal_year 2015
_chemical_formula_sum 'C26 H18 Br2 N2'
_chemical_formula_weight 518.24
_space_group_IT_number 14
_space_group_name_Hall '-P 2yn'
_space_group_name_H-M_alt 'P 1 21/n 1'
_symmetry_cell_setting monoclinic
_symmetry_space_group_name_H-M 'P 1 21/n 1'
_atom_sites_solution_hydrogens geom
_atom_sites_solution_primary direct
_atom_sites_solution_secondary difmap
_audit_conform_dict_location ftp://ftp.iucr.org/pub/cif_core.dic
_audit_conform_dict_name cif_core.dic
_audit_conform_dict_version 2.3
_audit_creation_date 2009-08-20T10:45:13-00:00
_audit_creation_method 'WinGX routine CIF_UPDATE'
_cell_angle_alpha 90
_cell_angle_beta 108.731(12)
_cell_angle_gamma 90
_cell_formula_units_Z 2
_cell_length_a 12.3156(17)
_cell_length_b 4.917(2)
_cell_length_c 18.676(3)
_cell_measurement_reflns_used 20
_cell_measurement_temperature 293(2)
_cell_measurement_theta_max 35
_cell_measurement_theta_min 30
_cell_volume 1071.0(5)
_computing_cell_refinement Difrac
_computing_data_collection Difrac
_computing_data_reduction NRCVAX
_computing_structure_refinement 'SHELXL-97 (Sheldrick, 1997)'
_computing_structure_solution 'SHELXS-97 (Sheldrick, 1997)'
_diffrn_ambient_temperature 293(2)
_diffrn_measured_fraction_theta_full 0.991
_diffrn_measured_fraction_theta_max 0.991
_diffrn_measurement_device_type CAD4
_diffrn_measurement_method Omega
_diffrn_radiation_monochromator graphite
_diffrn_radiation_type CuK\a
_diffrn_radiation_wavelength 1.54176
_diffrn_reflns_av_R_equivalents 0
_diffrn_reflns_av_unetI/netI 0.0237
_diffrn_reflns_limit_h_max 14
_diffrn_reflns_limit_h_min -15
_diffrn_reflns_limit_k_max 5
_diffrn_reflns_limit_k_min 0
_diffrn_reflns_limit_l_max 22
_diffrn_reflns_limit_l_min 0
_diffrn_reflns_number 1999
_diffrn_reflns_theta_full 69.88
_diffrn_reflns_theta_max 69.88
_diffrn_reflns_theta_min 3.81
_diffrn_standards_decay_% 0
_diffrn_standards_interval_count 100
_diffrn_standards_number 1
_exptl_absorpt_coefficient_mu 4.91
_exptl_absorpt_correction_T_max 0.7913
_exptl_absorpt_correction_T_min 0.1566
_exptl_absorpt_correction_type psi-scan
_exptl_absorpt_process_details Empirical
_exptl_crystal_colour Yellow
_exptl_crystal_density_diffrn 1.607
_exptl_crystal_density_method 'not measured'
_exptl_crystal_description Needle
_exptl_crystal_F_000 516
_exptl_crystal_size_max 0.6
_exptl_crystal_size_mid 0.2
_exptl_crystal_size_min 0.05
_refine_diff_density_max 0.447
_refine_diff_density_min -0.382
_refine_diff_density_rms 0.1
_refine_ls_extinction_coef 0.018(2)
_refine_ls_extinction_expression Fc^*^=kFc[1+0.001xFc^2^\l^3^/sin(2\q)]^-1/4^
_refine_ls_extinction_method SHELXL
_refine_ls_goodness_of_fit_ref 1.038
_refine_ls_hydrogen_treatment mixed
_refine_ls_matrix_type full
_refine_ls_number_parameters 145
_refine_ls_number_reflns 1999
_refine_ls_number_restraints 0
_refine_ls_restrained_S_all 1.038
_refine_ls_R_factor_all 0.1059
_refine_ls_R_factor_gt 0.0674
_refine_ls_shift/su_max 0
_refine_ls_shift/su_mean 0
_refine_ls_structure_factor_coef Fsqd
_refine_ls_weighting_details 'calc w=1/[\s^2^(Fo^2^)+(0.1350P)^2^+0.0000P] where P=(Fo^2^+2Fc^2^)/3'
_refine_ls_weighting_scheme calc
_refine_ls_wR_factor_gt 0.1969
_refine_ls_wR_factor_ref 0.2236
_reflns_number_gt 1101
_reflns_number_total 1999
_reflns_threshold_expression >2sigma(I)
_cod_data_source_file om5b00154_si_002.cif
_cod_data_source_block dbaqda
_cod_depositor_comments
;
The following automatic conversions were performed:

data item '_exptl_absorpt_correction_type' value 'Psi-Scan' was
changed to 'psi-scan' in accordance with the
/home/saulius/struct/COD-crude-data/automatic-downloads/DataCite-retrospective/ACS/depositions/lib/dictionaries/cif_core.dic
dictionary named 'cif_core.dic' version 2.4.2 last updated on
2011-04-26.

data item '_symmetry_cell_setting' value 'Monoclinic' was changed to
'monoclinic' in accordance with the
/home/saulius/struct/COD-crude-data/automatic-downloads/DataCite-retrospective/ACS/depositions/lib/dictionaries/cif_core.dic
dictionary named 'cif_core.dic' version 2.4.2 last updated on
2011-04-26.

Automatic conversion script
Id: cif_fix_values 6909 2019-04-08 15:41:33Z antanas 
;
_cod_original_cell_volume 1071.0(6)
_cod_original_sg_symbol_H-M P21/n
_cod_database_code 4087474

loop_
_symmetry_equiv_pos_as_xyz
'x, y, z'
'-x+1/2, y+1/2, -z+1/2'
'-x, -y, -z'
'x-1/2, -y-1/2, z-1/2'

loop_
_atom_site_label
_atom_site_type_symbol
_atom_site_fract_x
_atom_site_fract_y
_atom_site_fract_z
_atom_site_U_iso_or_equiv
_atom_site_adp_type
_atom_site_occupancy
_atom_site_symmetry_multiplicity
_atom_site_calc_flag
_atom_site_refinement_flags
H10 H 0.537(5) 0.053(12) 0.193(4) 0.12(2) Uiso 1 1 d .
H13 H 0.685(5) 0.399(11) 0.244(4) 0.111(18) Uiso 1 1 d .
C1 C 0.0935(5) -0.0434(15) 0.1310(4) 0.1017(18) Uani 1 1 d .
C2 C 0.1277(5) 0.0889(14) 0.0779(4) 0.1110(19) Uani 1 1 d .
H2 H 0.083 0.2281 0.0495 0.133 Uiso 1 1 calc R
C3 C 0.2283(5) 0.0162(12) 0.0665(4) 0.1016(17) Uani 1 1 d .
H3 H 0.2499 0.1044 0.0291 0.122 Uiso 1 1 calc R
C4 C 0.2981(4) -0.1832(11) 0.1086(3) 0.0838(13) Uani 1 1 d .
C5 C 0.2615(5) -0.3180(13) 0.1618(3) 0.0977(16) Uani 1 1 d .
H5 H 0.3059 -0.4577 0.19 0.117 Uiso 1 1 calc R
C6 C 0.1608(5) -0.2489(14) 0.1734(3) 0.1053(17) Uani 1 1 d .
H6 H 0.1377 -0.3398 0.2097 0.126 Uiso 1 1 calc R
C7 C 0.4488(4) -0.1254(10) 0.0492(3) 0.0842(14) Uani 1 1 d .
C8 C 0.5875(4) 0.2001(11) 0.0279(3) 0.0841(13) Uani 1 1 d .
C9 C 0.5354(4) 0.0708(11) 0.0775(3) 0.0867(14) Uani 1 1 d .
C10 C 0.5720(5) 0.1568(13) 0.1556(3) 0.0972(16) Uani 1 1 d .
C11 C 0.6737(5) 0.3954(11) 0.0572(4) 0.0947(15) Uani 1 1 d .
H11 H 0.7086 0.4767 0.0253 0.114 Uiso 1 1 calc R
C12 C 0.7068(5) 0.4672(13) 0.1312(4) 0.1052(18) Uani 1 1 d .
H12 H 0.7641 0.5968 0.1494 0.126 Uiso 1 1 calc R
C13 C 0.6557(5) 0.3482(14) 0.1804(4) 0.1058(18) Uani 1 1 d .
Br1 Br -0.04396(7) 0.0618(2) 0.14868(5) 0.1434(7) Uani 1 1 d .
N1 N 0.4011(3) -0.2599(10) 0.0992(2) 0.0977(14) Uani 1 1 d .
H1 H 0.4377 -0.3955 0.1249 0.117 Uiso 1 1 calc R

loop_
_atom_site_aniso_label
_atom_site_aniso_U_11
_atom_site_aniso_U_22
_atom_site_aniso_U_33
_atom_site_aniso_U_23
_atom_site_aniso_U_13
_atom_site_aniso_U_12
C1 0.081(3) 0.122(5) 0.105(4) -0.023(4) 0.034(3) -0.015(3)
C2 0.086(4) 0.113(5) 0.136(5) 0.018(4) 0.038(4) 0.015(3)
C3 0.087(4) 0.100(4) 0.122(4) 0.022(3) 0.040(3) 0.020(3)
C4 0.075(3) 0.082(3) 0.092(3) -0.004(3) 0.023(2) -0.001(3)
C5 0.109(4) 0.098(4) 0.091(3) 0.007(3) 0.039(3) 0.002(3)
C6 0.106(4) 0.111(5) 0.105(4) -0.010(4) 0.041(3) -0.016(4)
C7 0.079(3) 0.078(3) 0.093(3) 0.012(3) 0.023(2) 0.014(2)
C8 0.068(2) 0.082(3) 0.098(3) 0.006(3) 0.021(2) 0.012(2)
C9 0.070(3) 0.080(3) 0.105(4) 0.002(3) 0.020(2) 0.014(2)
C10 0.088(3) 0.105(4) 0.094(4) 0.002(3) 0.022(3) 0.019(3)
C11 0.086(3) 0.094(4) 0.104(4) 0.005(3) 0.030(3) 0.003(3)
C12 0.087(4) 0.095(4) 0.126(5) 0.000(4) 0.023(4) 0.000(3)
C13 0.085(3) 0.114(5) 0.103(4) -0.012(4) 0.009(3) 0.013(3)
Br1 0.0969(6) 0.1860(12) 0.1615(10) -0.0169(6) 0.0612(6) -0.0007(5)
N1 0.083(3) 0.095(3) 0.113(3) 0.023(3) 0.029(2) 0.015(2)

loop_
_atom_type_symbol
_atom_type_description
_atom_type_scat_dispersion_real
_atom_type_scat_dispersion_imag
_atom_type_scat_source
C C 0.0181 0.0091 'International Tables Vol C Tables 4.2.6.8 and 6.1.1.4'
H H 0 0 'International Tables Vol C Tables 4.2.6.8 and 6.1.1.4'
Br Br -0.6763 1.2805 'International Tables Vol C Tables 4.2.6.8 and 6.1.1.4'
N N 0.0311 0.018 'International Tables Vol C Tables 4.2.6.8 and 6.1.1.4'

loop_
_geom_angle_atom_site_label_1
_geom_angle_atom_site_label_2
_geom_angle_atom_site_label_3
_geom_angle
_geom_angle_site_symmetry_1
_geom_angle_site_symmetry_3
C2 C1 C6 119.8(6) . .
C2 C1 Br1 119.9(6) . .
C6 C1 Br1 120.2(5) . .
C1 C2 C3 119.7(6) . .
C2 C3 C4 121.9(6) . .
C3 C4 C5 117.7(5) . .
C3 C4 N1 123.4(5) . .
C5 C4 N1 118.8(5) . .
C6 C5 C4 121.0(6) . .
C5 C6 C1 119.9(6) . .
C9 C7 C8 120.9(5) . 3_655
C9 C7 N1 119.8(5) . .
C8 C7 N1 119.2(5) 3_655 .
C11 C8 C7 121.7(5) . 3_655
C11 C8 C9 119.4(5) . .
C7 C8 C9 118.9(5) 3_655 .
C7 C9 C8 120.2(5) . .
C7 C9 C10 122.2(5) . .
C8 C9 C10 117.6(5) . .
C13 C10 C9 120.2(6) . .
C12 C11 C8 121.1(6) . .
C11 C12 C13 120.6(6) . .
C10 C13 C12 121.1(6) . .
C4 N1 C7 123.1(4) . .

loop_
_geom_bond_atom_site_label_1
_geom_bond_atom_site_label_2
_geom_bond_distance
_geom_bond_site_symmetry_2
C1 C2 1.360(9) .
C1 C6 1.384(9) .
C1 Br1 1.897(6) .
C2 C3 1.371(8) .
C3 C4 1.373(8) .
C4 C5 1.384(7) .
C4 N1 1.388(6) .
C5 C6 1.368(8) .
C7 C9 1.409(8) .
C7 C8 1.413(7) 3_655
C7 N1 1.417(7) .
C8 C11 1.406(8) .
C8 C7 1.413(7) 3_655
C8 C9 1.433(7) .
C9 C10 1.444(8) .
C10 C13 1.363(9) .
C11 C12 1.356(9) .
C12 C13 1.398(9) .

loop_
_geom_torsion_atom_site_label_1
_geom_torsion_atom_site_label_2
_geom_torsion_atom_site_label_3
_geom_torsion_atom_site_label_4
_geom_torsion
_geom_torsion_site_symmetry_1
C6 C1 C2 C3 0.5(10) .
Br1 C1 C2 C3 178.6(5) .
C1 C2 C3 C4 -1.8(11) .
C2 C3 C4 C5 2.4(9) .
C2 C3 C4 N1 -179.2(6) .
C3 C4 C5 C6 -1.9(8) .
N1 C4 C5 C6 179.7(5) .
C4 C5 C6 C1 0.7(9) .
C2 C1 C6 C5 0.0(9) .
Br1 C1 C6 C5 -178.1(4) .
C8 C7 C9 C8 0.6(8) 3_655
N1 C7 C9 C8 177.5(4) .
C8 C7 C9 C10 178.2(4) 3_655
N1 C7 C9 C10 -4.9(7) .
C11 C8 C9 C7 180.0(5) .
C7 C8 C9 C7 -0.6(8) 3_655
C11 C8 C9 C10 2.3(7) .
C7 C8 C9 C10 -178.3(4) 3_655
C7 C9 C10 C13 -179.7(5) .
C8 C9 C10 C13 -2.0(7) .
C7 C8 C11 C12 179.3(5) 3_655
C9 C8 C11 C12 -1.3(8) .
C8 C11 C12 C13 0.0(9) .
C9 C10 C13 C12 0.8(9) .
C11 C12 C13 C10 0.3(9) .
C3 C4 N1 C7 5.1(9) .
C5 C4 N1 C7 -176.6(5) .
C9 C7 N1 C4 98.5(6) .
C8 C7 N1 C4 -84.6(6) 3_655
